data_1006084
loop_
_publ_author_name
'Garcia-Munoz, J L'
'Rodriguez-Carvajal, J'

_publ_section_title
;
Structural characterization of R2 Cu2 O5 (R=Yb,Tm,Er,Y and Ho) oxides
by neutron diffraction
;
_journal_coden_ASTM JSSCBI
_journal_name_full 'Journal of Solid State Chemistry'
_journal_page_first 324
_journal_page_last 331
_journal_paper_doi 10.1006/jssc.1995.1141
_journal_volume 115
_journal_year 1995
_chemical_formula_structural 'Y2 Cu2 O5'
_chemical_formula_sum 'Cu2 O5 Y2'
_chemical_name_systematic 'Diyttrium dicopper oxide'
_space_group_IT_number 33
_symmetry_cell_setting orthorhombic
_symmetry_Int_Tables_number 33
_symmetry_space_group_name_Hall 'P 2c -2n'
_symmetry_space_group_name_H-M 'P n a 21'
_cell_angle_alpha 90
_cell_angle_beta 90
_cell_angle_gamma 90
_cell_formula_units_Z 4
_cell_length_a 10.796(2)
_cell_length_b 3.494(1)
_cell_length_c 12.4546(2)
_cell_volume 469.8
_refine_ls_R_factor_all 0.056
_cod_database_code 1006084

loop_
_symmetry_equiv_pos_as_xyz
x,y,z
-x,-y,1/2+z
1/2-x,1/2+y,1/2+z
1/2+x,1/2-y,z

loop_
_atom_site_label
_atom_site_type_symbol
_atom_site_symmetry_multiplicity
_atom_site_Wyckoff_symbol
_atom_site_fract_x
_atom_site_fract_y
_atom_site_fract_z
_atom_site_occupancy
_atom_site_attached_hydrogens
_atom_site_calc_flag
Y1 Y3+ 4 a 0.2067(7) 0.231(1) 0. 1. 0 d
Y2 Y3+ 4 a 0.0406(7) 0.232(1) 0.3294(3) 1. 0 d
Cu1 Cu2+ 4 a 0.9909(4) 0.656(2) 0.1123(9) 1. 0 d
Cu2 Cu2+ 4 a 0.2602(4) 0.674(2) 0.2151(9) 1. 0 d
O1 O2- 4 a 0.1761(9) 0.723(2) 0.3487(9) 1. 0 d
O2 O2- 4 a 0.3262(7) 0.733(2) 0.0665(8) 1. 0 d
O3 O2- 4 a 0.123(1) 0.314(2) 0.165(1) 1. 0 d
O4 O2- 4 a 0.431(1) 0.781(2) 0.263(1) 1. 0 d
O5 O2- 4 a 0.4241(9) 0.236(2) 0.470(1) 1. 0 d

loop_
_atom_type_symbol
_atom_type_oxidation_number
Y3+ 3.000
Cu2+ 2.000
O2- -2.000
